data_7218234
loop_
_publ_author_name
'Sun, Ou'
'Gao, Ting'
'Sun, Jingwen'
'Li, Guangming'
'Li, Hongfeng'
'Xu, Hui'
'Wang, Cheng'
'Yan, Pengfei'

_publ_section_title
;
 A series of lanthanide(iii) complexes constructed from Schiff base and
 \b-diketonate ligands
;
_journal_issue 45
_journal_name_full CrystEngComm
_journal_page_first 10460
_journal_paper_doi 10.1039/C4CE01556H
_journal_volume 16
_journal_year 2014
_chemical_formula_sum 'C44 H20 F36 N4 O12 Yb2'
_chemical_formula_weight 1826.72
_chemical_name_systematic
; 
 ? 
;
_space_group_IT_number 54
_symmetry_cell_setting orthorhombic
_symmetry_space_group_name_Hall '-P 2a 2ac'
_symmetry_space_group_name_H-M 'P c c a'
_atom_sites_solution_hydrogens geom
_atom_sites_solution_primary direct
_atom_sites_solution_secondary difmap
_audit_creation_method SHELXL-97
_cell_angle_alpha 90.00
_cell_angle_beta 90.00
_cell_angle_gamma 90.00
_cell_formula_units_Z 4
_cell_length_a 23.313(5)
_cell_length_b 11.450(2)
_cell_length_c 24.062(5)
_cell_measurement_temperature 293(2)
_cell_volume 6423(2)
_computing_structure_refinement 'SHELXL-97 (Sheldrick, 1997)'
_computing_structure_solution 'SHELXS-97 (Sheldrick, 1990)'
_diffrn_ambient_temperature 293(2)
_diffrn_measured_fraction_theta_full 0.998
_diffrn_measured_fraction_theta_max 0.998
_diffrn_radiation_monochromator graphite
_diffrn_radiation_source 'fine-focus sealed tube'
_diffrn_radiation_type MoK\a
_diffrn_radiation_wavelength 0.71073
_diffrn_reflns_av_R_equivalents 0.0456
_diffrn_reflns_av_sigmaI/netI 0.0502
_diffrn_reflns_limit_h_max 15
_diffrn_reflns_limit_h_min -27
_diffrn_reflns_limit_k_max 13
_diffrn_reflns_limit_k_min -13
_diffrn_reflns_limit_l_max 28
_diffrn_reflns_limit_l_min -11
_diffrn_reflns_number 15271
_diffrn_reflns_theta_full 25.00
_diffrn_reflns_theta_max 25.00
_diffrn_reflns_theta_min 3.12
_exptl_absorpt_coefficient_mu 3.054
_exptl_crystal_density_diffrn 1.889
_exptl_crystal_density_method 'not measured'
_exptl_crystal_F_000 3488
_refine_diff_density_max 1.299
_refine_diff_density_min -0.879
_refine_diff_density_rms 0.131
_refine_ls_extinction_method none
_refine_ls_goodness_of_fit_ref 1.079
_refine_ls_hydrogen_treatment mixed
_refine_ls_matrix_type full
_refine_ls_number_parameters 440
_refine_ls_number_reflns 5655
_refine_ls_number_restraints 35
_refine_ls_restrained_S_all 1.082
_refine_ls_R_factor_all 0.0771
_refine_ls_R_factor_gt 0.0541
_refine_ls_shift/su_max 0.074
_refine_ls_shift/su_mean 0.003
_refine_ls_structure_factor_coef Fsqd
_refine_ls_weighting_details 'calc w=1/[\s^2^(Fo^2^)+(0.0778P)^2^+8.6558P] where P=(Fo^2^+2Fc^2^)/3'
_refine_ls_weighting_scheme calc
_refine_ls_wR_factor_gt 0.1405
_refine_ls_wR_factor_ref 0.1546
_reflns_number_gt 4070
_reflns_number_total 5655
_reflns_threshold_expression >2sigma(I)
_cod_data_source_file c4ce01556h2.cif
_cod_data_source_block s
_cod_depositor_comments 'Adding full bibliography for 7218229--7218234.cif.'
_cod_original_sg_symbol_H-M Pcca
_cod_database_code 7218234

loop_
_symmetry_equiv_pos_as_xyz
'x, y, z'
'-x+1/2, -y, z'
'x+1/2, -y, -z+1/2'
'-x, y, -z+1/2'
'-x, -y, -z'
'x-1/2, y, -z'
'-x-1/2, y, z-1/2'
'x, -y, z-1/2'

loop_
_atom_site_label
_atom_site_type_symbol
_atom_site_fract_x
_atom_site_fract_y
_atom_site_fract_z
_atom_site_U_iso_or_equiv
_atom_site_adp_type
_atom_site_occupancy
_atom_site_symmetry_multiplicity
_atom_site_calc_flag
_atom_site_refinement_flags
Yb1 Yb 1.0000 0.83754(4) 0.7500 0.04385(17) Uani 1 2 d S
F1 F 1.1091(9) 1.2691(9) 0.7496(5) 0.261(9) Uani 1 1 d .
F2 F 1.1606(5) 1.1395(12) 0.7774(6) 0.220(7) Uani 1 1 d .
F3 F 1.0888(5) 1.1870(9) 0.8202(4) 0.188(5) Uani 1 1 d .
F4 F 1.0071(6) 1.1592(11) 0.5829(5) 0.223(7) Uani 1 1 d .
F5 F 0.9897(8) 0.9891(16) 0.5669(5) 0.306(12) Uani 1 1 d .
F6 F 1.0673(5) 1.0474(13) 0.5605(4) 0.204(6) Uani 1 1 d .
F7 F 0.8077(4) 0.5379(9) 0.7547(5) 0.195(6) Uani 1 1 d .
F8 F 0.8355(3) 0.6202(8) 0.8276(4) 0.138(3) Uani 1 1 d .
F9 F 0.7947(3) 0.7167(9) 0.7665(4) 0.143(3) Uani 1 1 d .
F10 F 0.9656(6) 0.4862(13) 0.8538(8) 0.270(9) Uani 1 1 d .
F11 F 1.0422(5) 0.4159(7) 0.8612(5) 0.208(6) Uani 1 1 d .
F12 F 1.0163(8) 0.5468(11) 0.9068(5) 0.239(8) Uani 1 1 d .
O1 O 1.0206(3) 0.9174(5) 0.6635(2) 0.0605(14) Uani 1 1 d .
O2 O 1.0630(3) 0.9899(5) 0.7653(3) 0.0626(15) Uani 1 1 d .
O3 O 1.0056(2) 0.6876(5) 0.8128(2) 0.0503(13) Uani 1 1 d .
O4 O 0.9077(2) 0.7575(5) 0.7591(2) 0.0555(14) Uani 1 1 d .
C1 C 1.0234(7) 1.0523(14) 0.5907(5) 0.100(4) Uani 1 1 d .
C2 C 0.8882(4) 0.6601(8) 0.7459(4) 0.062(2) Uani 1 1 d .
C3 C 1.0366(4) 0.5994(7) 0.8166(4) 0.057(2) Uani 1 1 d .
C4 C 1.0735(4) 1.0794(9) 0.7392(5) 0.076(3) Uani 1 1 d .
C5 C 0.9138(4) 0.5763(8) 0.7114(4) 0.066(2) Uani 1 1 d .
H5 H 0.8965 0.5035 0.7075 0.079 Uiso 1 1 calc R
C6 C 1.0335(5) 1.0179(9) 0.6510(5) 0.076(3) Uani 1 1 d .
C7 C 1.0166(6) 0.5098(11) 0.8587(6) 0.090(3) Uani 1 1 d .
C8 C 1.1074(7) 1.1713(10) 0.7731(6) 0.101(4) Uani 1 1 d .
C9 C 1.0599(5) 1.1024(10) 0.6834(4) 0.087(3) Uani 1 1 d .
H9 H 1.0687 1.1748 0.6681 0.104 Uiso 1 1 calc R
C10 C 0.8309(5) 0.6290(12) 0.7731(5) 0.085(3) Uani 1 1 d .
Yb2 Yb 0.7500 0.0000 0.961306(19) 0.05033(18) Uani 1 2 d S
F13 F 0.8444(9) 0.4452(10) 0.9391(6) 0.303(11) Uani 1 1 d .
F14 F 0.8620(8) 0.3311(8) 0.8813(7) 0.255(9) Uani 1 1 d .
F15 F 0.7882(6) 0.3861(12) 0.8892(7) 0.243(7) Uani 1 1 d DU
F16 F 0.8321(8) 0.2868(19) 1.1271(8) 0.150(6) Uiso 0.50 1 d P
F16A F 0.8919(10) 0.245(2) 1.1095(10) 0.185(9) Uiso 0.50 1 d P
F17 F 0.8840(12) 0.148(3) 1.1189(10) 0.182(8) Uiso 0.50 1 d P
F17A F 0.8576(10) 0.062(2) 1.1270(8) 0.154(6) Uiso 0.50 1 d P
F18 F 0.8133(9) 0.118(2) 1.1445(9) 0.152(6) Uiso 0.50 1 d P
F18A F 0.7919(9) 0.209(2) 1.1386(9) 0.162(7) Uiso 0.50 1 d P
O5 O 0.7936(3) 0.0759(7) 1.0377(3) 0.085(2) Uani 1 1 d U
O6 O 0.7933(3) 0.1691(5) 0.9330(3) 0.0686(17) Uani 1 1 d .
N1 N 0.8285(3) -0.1394(7) 0.9775(3) 0.066(2) Uani 1 1 d .
N2 N 0.8014(3) -0.0521(7) 0.8785(3) 0.0576(18) Uani 1 1 d .
C11 C 0.9147(6) -0.3030(12) 0.9880(7) 0.112(4) Uani 1 1 d .
H11 H 0.9435 -0.3588 0.9915 0.134 Uiso 1 1 calc R
C12 C 0.8300(6) 0.2562(14) 1.0136(6) 0.132(6) Uani 1 1 d .
H12 H 0.8470 0.3237 1.0275 0.159 Uiso 1 1 calc R
C13 C 0.8196(7) 0.1671(16) 1.0496(6) 0.120(3) Uani 1 1 d DU
C14 C 0.7827(4) -0.0009(9) 0.8258(4) 0.077(3) Uani 1 1 d .
H14A H 0.7967 -0.0472 0.7949 0.092 Uiso 1 1 calc R
H14B H 0.7975 0.0778 0.8221 0.092 Uiso 1 1 calc R
C15 C 0.8173(5) 0.2527(9) 0.9588(5) 0.084(3) Uani 1 1 d .
C16 C 0.8580(4) -0.1787(8) 0.9328(4) 0.067(2) Uani 1 1 d .
C17 C 0.8413(4) -0.1265(9) 0.8801(4) 0.070(2) Uani 1 1 d .
H17 H 0.8601 -0.1480 0.8476 0.083 Uiso 1 1 calc R
C18 C 0.8861(6) -0.2647(13) 1.0325(6) 0.112(4) Uani 1 1 d .
H19 H 0.8955 -0.2928 1.0676 0.134 Uiso 1 1 calc R
C20 C 0.8425(5) -0.1830(10) 1.0267(5) 0.086(3) Uani 1 1 d .
H20 H 0.8226 -0.1583 1.0581 0.103 Uiso 1 1 calc R
C21 C 0.8376(9) 0.352(2) 0.9251(10) 0.180(7) Uani 1 1 d DU
C22 C 0.9010(4) -0.2591(10) 0.9379(5) 0.084(3) Uani 1 1 d .
H22 H 0.9209 -0.2836 0.9065 0.101 Uiso 1 1 calc R
C23 C 0.8374(8) 0.1800(17) 1.1119(6) 0.128(4) Uani 1 1 d DU

loop_
_atom_site_aniso_label
_atom_site_aniso_U_11
_atom_site_aniso_U_22
_atom_site_aniso_U_33
_atom_site_aniso_U_23
_atom_site_aniso_U_13
_atom_site_aniso_U_12
Yb1 0.0483(3) 0.0333(3) 0.0499(3) 0.000 -0.0013(2) 0.000
F1 0.50(3) 0.086(6) 0.193(11) 0.028(7) -0.103(13) -0.136(12)
F2 0.123(8) 0.247(14) 0.289(14) -0.185(13) 0.021(9) -0.064(8)
F3 0.216(10) 0.197(10) 0.152(8) -0.102(8) 0.050(8) -0.088(8)
F4 0.324(18) 0.194(12) 0.151(10) 0.072(8) -0.005(9) 0.142(12)
F5 0.41(2) 0.36(2) 0.151(10) 0.164(12) -0.165(13) -0.251(19)
F6 0.186(9) 0.330(16) 0.097(5) 0.088(8) 0.051(6) 0.111(11)
F7 0.110(6) 0.184(10) 0.292(13) -0.109(10) 0.086(8) -0.100(7)
F8 0.123(6) 0.172(8) 0.118(6) 0.029(6) 0.036(5) -0.040(6)
F9 0.062(4) 0.151(7) 0.216(9) 0.016(7) 0.030(5) 0.011(5)
F10 0.172(10) 0.277(16) 0.36(2) 0.253(16) -0.051(12) -0.108(10)
F11 0.268(12) 0.088(5) 0.267(12) 0.108(7) 0.144(10) 0.090(7)
F12 0.44(2) 0.166(11) 0.108(7) 0.063(8) 0.111(11) 0.046(13)
O1 0.077(4) 0.048(3) 0.056(3) 0.002(3) -0.001(3) 0.003(3)
O2 0.071(4) 0.044(3) 0.073(4) 0.000(3) 0.003(3) -0.009(3)
O3 0.050(3) 0.041(3) 0.059(3) 0.012(3) 0.002(2) 0.009(3)
O4 0.048(3) 0.043(3) 0.075(4) -0.004(3) 0.000(3) 0.000(3)
C1 0.118(10) 0.103(10) 0.079(8) 0.035(8) 0.002(8) -0.005(9)
C2 0.056(5) 0.059(6) 0.069(6) 0.007(5) -0.007(4) -0.012(4)
C3 0.060(5) 0.039(4) 0.071(6) 0.002(4) -0.011(4) 0.002(4)
C4 0.064(6) 0.054(6) 0.111(9) -0.015(6) 0.011(6) -0.001(5)
C5 0.077(6) 0.038(4) 0.083(6) -0.004(5) 0.007(5) -0.015(5)
C6 0.080(7) 0.069(7) 0.078(6) 0.009(6) 0.014(5) 0.010(6)
C7 0.095(8) 0.073(7) 0.102(9) 0.040(7) 0.013(7) -0.002(7)
C8 0.107(10) 0.067(7) 0.130(10) -0.046(7) 0.054(9) -0.048(7)
C9 0.127(10) 0.066(7) 0.069(7) 0.016(6) 0.019(6) -0.017(7)
C10 0.073(7) 0.091(8) 0.092(8) -0.005(7) 0.005(6) -0.029(7)
Yb2 0.0541(3) 0.0481(3) 0.0487(3) 0.000 0.000 -0.0049(3)
F13 0.60(3) 0.118(8) 0.195(11) -0.033(9) 0.068(16) -0.182(14)
F14 0.40(2) 0.102(7) 0.268(14) 0.060(9) 0.204(16) 0.022(10)
F15 0.244(13) 0.161(10) 0.325(18) 0.141(12) -0.064(12) -0.052(10)
O5 0.097(5) 0.080(5) 0.077(4) -0.003(4) -0.022(4) -0.006(4)
O6 0.071(4) 0.054(4) 0.080(4) -0.006(3) 0.011(3) -0.017(3)
N1 0.061(5) 0.066(5) 0.070(5) -0.005(4) -0.008(4) 0.012(4)
N2 0.063(4) 0.060(4) 0.050(4) -0.003(4) 0.009(3) -0.012(4)
C11 0.104(10) 0.093(9) 0.139(12) -0.002(10) -0.019(10) 0.048(8)
C12 0.139(12) 0.141(13) 0.117(11) -0.077(11) -0.001(9) -0.058(10)
C13 0.120(4) 0.120(4) 0.121(4) -0.0002(10) 0.0003(10) -0.0003(10)
C14 0.106(7) 0.072(6) 0.053(5) 0.006(5) 0.011(5) 0.003(7)
C15 0.072(7) 0.056(6) 0.124(10) -0.022(7) 0.028(6) -0.021(5)
C16 0.059(6) 0.059(5) 0.084(7) -0.007(5) 0.006(5) 0.002(5)
C17 0.068(6) 0.063(6) 0.077(6) -0.009(5) 0.012(5) -0.002(5)
C18 0.113(10) 0.108(10) 0.115(11) 0.019(9) -0.037(9) 0.026(9)
C20 0.087(8) 0.082(7) 0.089(8) 0.005(7) -0.012(6) 0.008(7)
C21 0.181(7) 0.180(7) 0.180(7) -0.0004(10) 0.0012(10) -0.0007(10)
C22 0.072(7) 0.079(7) 0.102(8) -0.019(7) -0.001(6) 0.013(6)
C23 0.128(4) 0.128(4) 0.127(4) -0.0004(10) -0.0010(10) -0.0002(10)

loop_
_atom_type_symbol
_atom_type_description
_atom_type_scat_dispersion_real
_atom_type_scat_dispersion_imag
_atom_type_scat_source
C C 0.0033 0.0016 'International Tables Vol C Tables 4.2.6.8 and 6.1.1.4'
H H 0.0000 0.0000 'International Tables Vol C Tables 4.2.6.8 and 6.1.1.4'
F F 0.0171 0.0103 'International Tables Vol C Tables 4.2.6.8 and 6.1.1.4'
N N 0.0061 0.0033 'International Tables Vol C Tables 4.2.6.8 and 6.1.1.4'
O O 0.0106 0.0060 'International Tables Vol C Tables 4.2.6.8 and 6.1.1.4'
Yb Yb -0.3850 5.5486 'International Tables Vol C Tables 4.2.6.8 and 6.1.1.4'

loop_
_geom_angle_atom_site_label_1
_geom_angle_atom_site_label_2
_geom_angle_atom_site_label_3
_geom_angle
_geom_angle_site_symmetry_1
_geom_angle_site_symmetry_3
O3 Yb1 O3 82.9(3) 4_756 .
O3 Yb1 O2 135.0(2) 4_756 .
O3 Yb1 O2 115.1(2) . .
O3 Yb1 O2 115.1(2) 4_756 4_756
O3 Yb1 O2 135.0(2) . 4_756
O2 Yb1 O2 82.0(3) . 4_756
O3 Yb1 O1 150.9(2) 4_756 4_756
O3 Yb1 O1 73.5(2) . 4_756
O2 Yb1 O1 72.0(2) . 4_756
O2 Yb1 O1 73.4(2) 4_756 4_756
O3 Yb1 O1 73.5(2) 4_756 .
O3 Yb1 O1 150.9(2) . .
O2 Yb1 O1 73.4(2) . .
O2 Yb1 O1 72.0(2) 4_756 .
O1 Yb1 O1 133.6(3) 4_756 .
O3 Yb1 O4 73.54(18) 4_756 .
O3 Yb1 O4 72.42(18) . .
O2 Yb1 O4 149.6(2) . .
O2 Yb1 O4 74.2(2) 4_756 .
O1 Yb1 O4 83.2(2) 4_756 .
O1 Yb1 O4 115.2(2) . .
O3 Yb1 O4 72.42(18) 4_756 4_756
O3 Yb1 O4 73.54(18) . 4_756
O2 Yb1 O4 74.2(2) . 4_756
O2 Yb1 O4 149.6(2) 4_756 4_756
O1 Yb1 O4 115.2(2) 4_756 4_756
O1 Yb1 O4 83.2(2) . 4_756
O4 Yb1 O4 134.0(3) . 4_756
C6 O1 Yb1 129.8(6) . .
C4 O2 Yb1 132.4(7) . .
C3 O3 Yb1 133.6(5) . .
C2 O4 Yb1 131.4(6) . .
F5 C1 F6 103.2(16) . .
F5 C1 F4 107.8(16) . .
F6 C1 F4 101.4(13) . .
F5 C1 C6 113.4(12) . .
F6 C1 C6 114.4(12) . .
F4 C1 C6 115.3(13) . .
O4 C2 C5 127.4(9) . .
O4 C2 C10 114.7(9) . .
C5 C2 C10 117.8(9) . .
O3 C3 C5 127.7(8) . 4_756
O3 C3 C7 114.9(8) . .
C5 C3 C7 117.4(8) 4_756 .
O2 C4 C9 127.1(10) . .
O2 C4 C8 113.4(11) . .
C9 C4 C8 119.5(11) . .
C3 C5 C2 121.4(8) 4_756 .
C3 C5 H5 119.3 4_756 .
C2 C5 H5 119.3 . .
O1 C6 C9 128.6(10) . .
O1 C6 C1 116.1(11) . .
C9 C6 C1 115.2(11) . .
F10 C7 F11 106.4(14) . .
F10 C7 F12 99.3(15) . .
F11 C7 F12 104.9(13) . .
F10 C7 C3 112.5(11) . .
F11 C7 C3 118.3(11) . .
F12 C7 C3 113.4(12) . .
F3 C8 F1 107.3(13) . .
F3 C8 F2 107.9(17) . .
F1 C8 F2 104.9(13) . .
F3 C8 C4 113.9(10) . .
F1 C8 C4 112.5(14) . .
F2 C8 C4 109.8(10) . .
C6 C9 C4 120.5(10) . .
C6 C9 H9 119.8 . .
C4 C9 H9 119.8 . .
F7 C10 F8 108.7(12) . .
F7 C10 F9 108.3(11) . .
F8 C10 F9 103.3(11) . .
F7 C10 C2 114.7(11) . .
F8 C10 C2 111.9(9) . .
F9 C10 C2 109.2(10) . .
O5 Yb2 O5 72.1(4) . 2_655
O5 Yb2 O6 139.6(3) . 2_655
O5 Yb2 O6 73.7(2) 2_655 2_655
O5 Yb2 O6 73.7(2) . .
O5 Yb2 O6 139.6(3) 2_655 .
O6 Yb2 O6 145.4(3) 2_655 .
O5 Yb2 N2 122.9(3) . .
O5 Yb2 N2 143.1(3) 2_655 .
O6 Yb2 N2 76.3(2) 2_655 .
O6 Yb2 N2 75.1(2) . .
O5 Yb2 N2 143.1(3) . 2_655
O5 Yb2 N2 122.9(3) 2_655 2_655
O6 Yb2 N2 75.1(2) 2_655 2_655
O6 Yb2 N2 76.3(2) . 2_655
N2 Yb2 N2 67.8(4) . 2_655
O5 Yb2 N1 87.5(3) . 2_655
O5 Yb2 N1 77.8(3) 2_655 2_655
O6 Yb2 N1 105.6(2) 2_655 2_655
O6 Yb2 N1 80.0(2) . 2_655
N2 Yb2 N1 131.6(3) . 2_655
N2 Yb2 N1 66.3(3) 2_655 2_655
O5 Yb2 N1 77.8(3) . .
O5 Yb2 N1 87.5(3) 2_655 .
O6 Yb2 N1 80.0(2) 2_655 .
O6 Yb2 N1 105.6(2) . .
N2 Yb2 N1 66.3(3) . .
N2 Yb2 N1 131.6(3) 2_655 .
N1 Yb2 N1 161.8(4) 2_655 .
C23 F16 F18A 58.9(15) . .
C23 F16 F16A 62.3(16) . .
F18A F16 F16A 119(2) . .
F17 F16A C23 50.7(18) . .
F17 F16A F16 96(2) . .
C23 F16A F16 50.4(12) . .
F16A F17 C23 80(3) . .
F16A F17 F17A 158(3) . .
C23 F17 F17A 78(2) . .
F16A F17 F18 114(3) . .
C23 F17 F18 41.3(14) . .
F17A F17 F18 45.7(15) . .
F17 F17A F18 93(2) . .
F17 F17A C23 50.0(15) . .
F18 F17A C23 50.8(13) . .
F18A F18 C23 65.6(17) . .
F18A F18 F17A 139(3) . .
C23 F18 F17A 73.0(18) . .
F18A F18 F17 100(2) . .
C23 F18 F17 39.6(13) . .
F17A F18 F17 41.2(13) . .
F18 F18A C23 58.4(15) . .
F18 F18A F16 109(2) . .
C23 F18A F16 58.9(15) . .
C13 O5 Yb2 136.7(9) . .
C15 O6 Yb2 133.4(7) . .
C20 N1 C16 117.3(9) . .
C20 N1 Yb2 124.6(7) . .
C16 N1 Yb2 118.0(6) . .
C17 N2 C14 121.2(8) . .
C17 N2 Yb2 120.6(6) . .
C14 N2 Yb2 118.1(6) . .
C18 C11 C22 118.5(11) . .
C18 C11 H11 120.8 . .
C22 C11 H11 120.8 . .
C13 C12 C15 124.1(12) . .
C13 C12 H12 118.0 . .
C15 C12 H12 118.0 . .
O5 C13 C12 124.7(13) . .
O5 C13 C23 115.6(15) . .
C12 C13 C23 119.6(16) . .
N2 C14 C14 107.7(6) . 2_655
N2 C14 H14A 110.2 . .
C14 C14 H14A 110.2 2_655 .
N2 C14 H14B 110.2 . .
C14 C14 H14B 110.2 2_655 .
H14A C14 H14B 108.5 . .
O6 C15 C12 126.5(12) . .
O6 C15 C21 116.9(14) . .
C12 C15 C21 116.4(14) . .
N1 C16 C22 121.7(10) . .
N1 C16 C17 114.7(8) . .
C22 C16 C17 123.6(10) . .
N2 C17 C16 120.2(9) . .
N2 C17 H17 119.9 . .
C16 C17 H17 119.9 . .
C11 C18 C20 120.4(12) . .
C11 C18 H19 119.8 . .
C20 C18 H19 119.8 . .
N1 C20 C18 121.5(12) . .
N1 C20 H20 119.2 . .
C18 C20 H20 119.2 . .
F14 C21 F13 112(3) . .
F14 C21 F15 85.0(15) . .
F13 C21 F15 91.7(18) . .
F14 C21 C15 119(2) . .
F13 C21 C15 127(2) . .
F15 C21 C15 106.0(17) . .
C11 C22 C16 120.6(11) . .
C11 C22 H22 119.7 . .
C16 C22 H22 119.7 . .
F17 C23 F18 99(2) . .
F17 C23 F16 110(2) . .
F18 C23 F16 110(2) . .
F17 C23 F18A 142(2) . .
F18 C23 F18A 55.9(15) . .
F16 C23 F18A 62.2(15) . .
F17 C23 F17A 51.6(17) . .
F18 C23 F17A 56.2(14) . .
F16 C23 F17A 146.5(17) . .
F18A C23 F17A 112.1(19) . .
F17 C23 F16A 49.6(17) . .
F18 C23 F16A 136.8(19) . .
F16 C23 F16A 67.3(16) . .
F18A C23 F16A 127(2) . .
F17A C23 F16A 101.2(18) . .
F17 C23 C13 110.9(19) . .
F18 C23 C13 116.5(18) . .
F16 C23 C13 109.8(17) . .
F18A C23 C13 106.6(17) . .
F17A C23 C13 103.5(15) . .
F16A C23 C13 103.7(16) . .

loop_
_geom_bond_atom_site_label_1
_geom_bond_atom_site_label_2
_geom_bond_distance
_geom_bond_site_symmetry_2
Yb1 O3 2.290(5) 4_756
Yb1 O3 2.290(5) .
Yb1 O2 2.311(6) .
Yb1 O2 2.311(6) 4_756
Yb1 O1 2.324(6) 4_756
Yb1 O1 2.324(6) .
Yb1 O4 2.349(6) .
Yb1 O4 2.349(6) 4_756
F1 C8 1.255(16) .
F2 C8 1.296(18) .
F3 C8 1.225(14) .
F4 C1 1.296(16) .
F5 C1 1.211(16) .
F6 C1 1.256(15) .
F7 C10 1.256(13) .
F8 C10 1.320(13) .
F9 C10 1.320(15) .
F10 C7 1.224(15) .
F11 C7 1.231(13) .
F12 C7 1.232(17) .
O1 C6 1.227(11) .
O2 C4 1.228(12) .
O3 C3 1.246(9) .
O4 C2 1.246(10) .
C1 C6 1.521(16) .
C2 C5 1.401(12) .
C2 C10 1.529(14) .
C3 C5 1.366(12) 4_756
C3 C7 1.515(13) .
C4 C9 1.403(15) .
C4 C8 1.550(16) .
C5 C3 1.366(12) 4_756
C5 H5 0.9300 .
C6 C9 1.388(15) .
C9 H9 0.9300 .
Yb2 O5 2.272(7) .
Yb2 O5 2.272(7) 2_655
Yb2 O6 2.286(6) 2_655
Yb2 O6 2.286(6) .
Yb2 N2 2.401(7) .
Yb2 N2 2.401(7) 2_655
Yb2 N1 2.459(7) 2_655
Yb2 N1 2.459(7) .
F13 C21 1.14(3) .
F14 C21 1.22(3) .
F15 C21 1.491(10) .
F16 C23 1.28(2) .
F16 F18A 1.33(2) .
F16 F16A 1.54(3) .
F16A F17 1.14(3) .
F16A C23 1.47(3) .
F17 C23 1.16(3) .
F17 F17A 1.18(3) .
F17 F18 1.80(3) .
F17A F18 1.29(2) .
F17A C23 1.48(3) .
F18 F18A 1.17(3) .
F18 C23 1.20(2) .
F18A C23 1.28(2) .
O5 C13 1.242(17) .
O6 C15 1.271(12) .
N1 C20 1.327(12) .
N1 C16 1.354(12) .
N2 C17 1.262(11) .
N2 C14 1.463(11) .
C11 C18 1.336(17) .
C11 C22 1.344(17) .
C11 H11 0.9300 .
C12 C13 1.36(2) .
C12 C15 1.352(18) .
C12 H12 0.9300 .
C13 C23 1.562(9) .
C14 C14 1.52(2) 2_655
C14 H14A 0.9700 .
C14 H14B 0.9700 .
C15 C21 1.47(3) .
C16 C22 1.366(14) .
C16 C17 1.454(14) .
C17 H17 0.9300 .
C18 C20 1.390(16) .
C18 H19 0.9300 .
C20 H20 0.9300 .
C22 H22 0.9300 .

loop_
_geom_torsion_atom_site_label_1
_geom_torsion_atom_site_label_2
_geom_torsion_atom_site_label_3
_geom_torsion_atom_site_label_4
_geom_torsion
_geom_torsion_site_symmetry_1
_geom_torsion_site_symmetry_4
O3 Yb1 O1 C6 -178.5(9) 4_756 .
O3 Yb1 O1 C6 -141.4(8) . .
O2 Yb1 O1 C6 -29.4(8) . .
O2 Yb1 O1 C6 57.4(9) 4_756 .
O1 Yb1 O1 C6 13.8(8) 4_756 .
O4 Yb1 O1 C6 119.3(8) . .
O4 Yb1 O1 C6 -104.8(9) 4_756 .
O3 Yb1 O2 C4 70.0(9) 4_756 .
O3 Yb1 O2 C4 176.0(8) . .
O2 Yb1 O2 C4 -47.7(8) 4_756 .
O1 Yb1 O2 C4 -122.8(9) 4_756 .
O1 Yb1 O2 C4 25.8(8) . .
O4 Yb1 O2 C4 -85.9(9) . .
O4 Yb1 O2 C4 113.3(9) 4_756 .
O3 Yb1 O3 C3 52.2(7) 4_756 .
O2 Yb1 O3 C3 -84.6(7) . .
O2 Yb1 O3 C3 170.9(7) 4_756 .
O1 Yb1 O3 C3 -145.0(7) 4_756 .
O1 Yb1 O3 C3 16.6(9) . .
O4 Yb1 O3 C3 127.1(7) . .
O4 Yb1 O3 C3 -21.5(7) 4_756 .
O3 Yb1 O4 C2 20.9(7) 4_756 .
O3 Yb1 O4 C2 -66.7(7) . .
O2 Yb1 O4 C2 -176.6(7) . .
O2 Yb1 O4 C2 143.8(8) 4_756 .
O1 Yb1 O4 C2 -141.6(8) 4_756 .
O1 Yb1 O4 C2 83.1(8) . .
O4 Yb1 O4 C2 -22.8(7) 4_756 .
Yb1 O4 C2 C5 -13.6(14) . .
Yb1 O4 C2 C10 163.6(7) . .
Yb1 O3 C3 C5 14.3(14) . 4_756
Yb1 O3 C3 C7 -167.4(7) . .
Yb1 O2 C4 C9 -17.8(16) . .
Yb1 O2 C4 C8 164.7(7) . .
O4 C2 C5 C3 -6.1(15) . 4_756
C10 C2 C5 C3 176.7(9) . 4_756
Yb1 O1 C6 C9 26.5(16) . .
Yb1 O1 C6 C1 -158.5(8) . .
F5 C1 C6 O1 20(2) . .
F6 C1 C6 O1 -98.3(17) . .
F4 C1 C6 O1 144.6(14) . .
F5 C1 C6 C9 -164.7(17) . .
F6 C1 C6 C9 77.4(17) . .
F4 C1 C6 C9 -39.7(19) . .
O3 C3 C7 F10 48.7(18) . .
C5 C3 C7 F10 -132.8(15) 4_756 .
O3 C3 C7 F11 173.5(13) . .
C5 C3 C7 F11 -8.0(19) 4_756 .
O3 C3 C7 F12 -63.0(16) . .
C5 C3 C7 F12 115.5(14) 4_756 .
O2 C4 C8 F3 -45.9(18) . .
C9 C4 C8 F3 136.4(15) . .
O2 C4 C8 F1 -168.4(15) . .
C9 C4 C8 F1 13.9(19) . .
O2 C4 C8 F2 75.2(15) . .
C9 C4 C8 F2 -102.5(16) . .
O1 C6 C9 C4 -2.6(19) . .
C1 C6 C9 C4 -177.6(11) . .
O2 C4 C9 C6 -2.4(18) . .
C8 C4 C9 C6 175.0(11) . .
O4 C2 C10 F7 171.6(12) . .
C5 C2 C10 F7 -10.9(17) . .
O4 C2 C10 F8 -64.0(14) . .
C5 C2 C10 F8 113.5(12) . .
O4 C2 C10 F9 49.8(13) . .
C5 C2 C10 F9 -132.7(10) . .
C23 F16 F16A F17 -24(2) . .
F18A F16 F16A F17 -9(3) . .
F18A F16 F16A C23 15.6(18) . .
F16 F16A F17 C23 24.2(19) . .
C23 F16A F17 F17A -4(8) . .
F16 F16A F17 F17A 21(9) . .
C23 F16A F17 F18 -23.5(14) . .
F16 F16A F17 F18 1(3) . .
F16A F17 F17A F18 -26(9) . .
C23 F17 F17A F18 -29.4(19) . .
F16A F17 F17A C23 4(8) . .
F18 F17 F17A C23 29.4(19) . .
F17 F17A F18 F18A 27(4) . .
C23 F17A F18 F18A -2(3) . .
F17 F17A F18 C23 29.1(19) . .
C23 F17A F18 F17 -29.1(19) . .
F16A F17 F18 F18A 7(3) . .
C23 F17 F18 F18A -29(2) . .
F17A F17 F18 F18A -162(3) . .
F16A F17 F18 C23 37(2) . .
F17A F17 F18 C23 -133(3) . .
F16A F17 F18 F17A 170(4) . .
C23 F17 F18 F17A 133(3) . .
F17A F18 F18A C23 2(3) . .
F17 F18 F18A C23 19.9(14) . .
C23 F18 F18A F16 -31.4(19) . .
F17A F18 F18A F16 -29(4) . .
F17 F18 F18A F16 -12(2) . .
C23 F16 F18A F18 31.3(19) . .
F16A F16 F18A F18 15(3) . .
F16A F16 F18A C23 -16.1(19) . .
O5 Yb2 O5 C13 -152.0(15) 2_655 .
O6 Yb2 O5 C13 174.6(13) 2_655 .
O6 Yb2 O5 C13 6.2(13) . .
N2 Yb2 O5 C13 65.7(14) . .
N2 Yb2 O5 C13 -30.7(15) 2_655 .
N1 Yb2 O5 C13 -74.1(14) 2_655 .
N1 Yb2 O5 C13 116.6(14) . .
O5 Yb2 O6 C15 -9.9(9) . .
O5 Yb2 O6 C15 23.2(11) 2_655 .
O6 Yb2 O6 C15 -176.6(9) 2_655 .
N2 Yb2 O6 C15 -141.4(9) . .
N2 Yb2 O6 C15 148.4(9) 2_655 .
N1 Yb2 O6 C15 80.5(9) 2_655 .
N1 Yb2 O6 C15 -81.8(9) . .
O5 Yb2 N1 C20 45.1(9) . .
O5 Yb2 N1 C20 -27.1(9) 2_655 .
O6 Yb2 N1 C20 -101.0(9) 2_655 .
O6 Yb2 N1 C20 114.1(9) . .
N2 Yb2 N1 C20 179.7(9) . .
N2 Yb2 N1 C20 -160.6(8) 2_655 .
N1 Yb2 N1 C20 8.5(8) 2_655 .
O5 Yb2 N1 C16 -138.0(7) . .
O5 Yb2 N1 C16 149.8(7) 2_655 .
O6 Yb2 N1 C16 75.9(7) 2_655 .
O6 Yb2 N1 C16 -69.0(7) . .
N2 Yb2 N1 C16 -3.4(6) . .
N2 Yb2 N1 C16 16.3(8) 2_655 .
N1 Yb2 N1 C16 -174.5(7) 2_655 .
O5 Yb2 N2 C17 58.9(7) . .
O5 Yb2 N2 C17 -45.7(8) 2_655 .
O6 Yb2 N2 C17 -82.0(7) 2_655 .
O6 Yb2 N2 C17 117.7(7) . .
N2 Yb2 N2 C17 -161.3(9) 2_655 .
N1 Yb2 N2 C17 179.2(6) 2_655 .
N1 Yb2 N2 C17 2.9(7) . .
O5 Yb2 N2 C14 -125.0(6) . .
O5 Yb2 N2 C14 130.5(7) 2_655 .
O6 Yb2 N2 C14 94.1(6) 2_655 .
O6 Yb2 N2 C14 -66.2(6) . .
N2 Yb2 N2 C14 14.8(5) 2_655 .
N1 Yb2 N2 C14 -4.7(8) 2_655 .
N1 Yb2 N2 C14 179.0(7) . .
Yb2 O5 C13 C12 -1(3) . .
Yb2 O5 C13 C23 175.1(10) . .
C15 C12 C13 O5 -5(3) . .
C15 C12 C13 C23 178.7(15) . .
C17 N2 C14 C14 136.3(10) . 2_655
Yb2 N2 C14 C14 -39.8(11) . 2_655
Yb2 O6 C15 C12 8.9(18) . .
Yb2 O6 C15 C21 -176.5(10) . .
C13 C12 C15 O6 1(2) . .
C13 C12 C15 C21 -173.3(16) . .
C20 N1 C16 C22 -0.6(14) . .
Yb2 N1 C16 C22 -177.8(7) . .
C20 N1 C16 C17 -179.1(9) . .
Yb2 N1 C16 C17 3.6(11) . .
C14 N2 C17 C16 -178.2(9) . .
Yb2 N2 C17 C16 -2.2(12) . .
N1 C16 C17 N2 -1.1(13) . .
C22 C16 C17 N2 -179.6(9) . .
C22 C11 C18 C20 1(2) . .
C16 N1 C20 C18 0.7(16) . .
Yb2 N1 C20 C18 177.7(9) . .
C11 C18 C20 N1 -1(2) . .
O6 C15 C21 F14 -43(2) . .
C12 C15 C21 F14 132.5(19) . .
O6 C15 C21 F13 155(2) . .
C12 C15 C21 F13 -29(3) . .
O6 C15 C21 F15 50(2) . .
C12 C15 C21 F15 -134.5(17) . .
C18 C11 C22 C16 -1(2) . .
N1 C16 C22 C11 0.9(17) . .
C17 C16 C22 C11 179.3(11) . .
F16A F17 C23 F18 -146(2) . .
F17A F17 C23 F18 32(2) . .
F16A F17 C23 F16 -31(3) . .
F17A F17 C23 F16 147(2) . .
F18 F17 C23 F16 115(2) . .
F16A F17 C23 F18A -102(4) . .
F17A F17 C23 F18A 77(4) . .
F18 F17 C23 F18A 45(4) . .
F16A F17 C23 F17A -179(3) . .
F18 F17 C23 F17A -32(2) . .
F17A F17 C23 F16A 179(3) . .
F18 F17 C23 F16A 146(2) . .
F16A F17 C23 C13 90(2) . .
F17A F17 C23 C13 -91(2) . .
F18 F17 C23 C13 -123(3) . .
F18A F18 C23 F17 148(2) . .
F17A F18 C23 F17 -30(2) . .
F18A F18 C23 F16 33(2) . .
F17A F18 C23 F16 -146(2) . .
F17 F18 C23 F16 -115(2) . .
F17A F18 C23 F18A -178(2) . .
F17 F18 C23 F18A -148(2) . .
F18A F18 C23 F17A 178(2) . .
F17 F18 C23 F17A 30(2) . .
F18A F18 C23 F16A 110(3) . .
F17A F18 C23 F16A -68(3) . .
F17 F18 C23 F16A -38(3) . .
F18A F18 C23 C13 -93(2) . .
F17A F18 C23 C13 89(2) . .
F17 F18 C23 C13 119(3) . .
F18A F16 C23 F17 -139(2) . .
F16A F16 C23 F17 25(2) . .
F18A F16 C23 F18 -30.5(19) . .
F16A F16 C23 F18 134(2) . .
F16A F16 C23 F18A 164.1(19) . .
F18A F16 C23 F17A -89(4) . .
F16A F16 C23 F17A 76(4) . .
F18A F16 C23 F16A -164.1(19) . .
F18A F16 C23 C13 98.8(19) . .
F16A F16 C23 C13 -97.1(18) . .
F18 F18A C23 F17 -57(5) . .
F16 F18A C23 F17 88(4) . .
F16 F18A C23 F18 145(2) . .
F18 F18A C23 F16 -145(2) . .
F18 F18A C23 F17A -1(2) . .
F16 F18A C23 F17A 143.4(19) . .
F18 F18A C23 F16A -126(3) . .
F16 F18A C23 F16A 18(2) . .
F18 F18A C23 C13 111(2) . .
F16 F18A C23 C13 -104.0(19) . .
F18 F17A C23 F17 141(3) . .
F17 F17A C23 F18 -141(3) . .
F17 F17A C23 F16 -67(4) . .
F18 F17A C23 F16 74(4) . .
F17 F17A C23 F18A -139(3) . .
F18 F17A C23 F18A 1(2) . .
F17 F17A C23 F16A -1(2) . .
F18 F17A C23 F16A 139.7(19) . .
F17 F17A C23 C13 106(2) . .
F18 F17A C23 C13 -113.1(19) . .
F16 F16A C23 F17 -148(3) . .
F17 F16A C23 F18 53(4) . .
F16 F16A C23 F18 -95(3) . .
F17 F16A C23 F16 148(3) . .
F17 F16A C23 F18A 130(3) . .
F16 F16A C23 F18A -18(2) . .
F17 F16A C23 F17A 1(2) . .
F16 F16A C23 F17A -147.0(18) . .
F17 F16A C23 C13 -106(2) . .
F16 F16A C23 C13 106.0(18) . .
O5 C13 C23 F17 95(3) . .
C12 C13 C23 F17 -89(3) . .
O5 C13 C23 F18 -17(3) . .
C12 C13 C23 F18 159(2) . .
O5 C13 C23 F16 -142.8(17) . .
C12 C13 C23 F16 33(3) . .
O5 C13 C23 F18A -77(2) . .
C12 C13 C23 F18A 99(2) . .
O5 C13 C23 F17A 41(2) . .
C12 C13 C23 F17A -142.4(18) . .
O5 C13 C23 F16A 146.7(17) . .
C12 C13 C23 F16A -37(2) . .
